data_1547251
loop_
_publ_author_name
'Muhammad Adnan Iqbal'
'Rosenani A Haque'
'Siti Fatimah Nasri'
'AMS Abdul Majid'
'Mohamed B Khadeer Ahamed'
'Elham Farsi'
'Tabinda Fatima'

_publ_section_title
;
 Potential of silver against human colon cancer: (synthesis,
 characterization and crystal structures of xylyl (Ortho, meta, & Para)
 linked bis-benzimidazolium salts and Ag(I)-NHC complexes: In
 vitroanticancer studies)
;
_journal_name_full 'Chemistry Central Journal'
_journal_page_first 27
_journal_paper_doi 10.1186/1752-153X-7-27
_journal_volume 7
_journal_year 2013
_chemical_formula_sum 'C28 H32 F12 N4 P2'
_chemical_formula_weight 714.52
_space_group_IT_number 14
_symmetry_space_group_name_Hall '-P 2ybc'
_symmetry_space_group_name_H-M 'P 1 21/c 1'
_atom_sites_solution_hydrogens geom
_atom_sites_solution_primary direct
_atom_sites_solution_secondary difmap
_cell_angle_alpha 90.00
_cell_angle_beta 96.8960(10)
_cell_angle_gamma 90.00
_cell_formula_units_Z 4
_cell_length_a 16.3719(4)
_cell_length_b 10.0392(2)
_cell_length_c 19.1499(4)
_cell_measurement_temperature 100(2)
_cell_volume 3124.72(12)
_computing_structure_refinement 'SHELXL-97 (Sheldrick, 2008)'
_computing_structure_solution 'SHELXS-97 (Sheldrick, 2008)'
_diffrn_ambient_temperature 100(2)
_diffrn_measured_fraction_theta_full 0.997
_diffrn_measured_fraction_theta_max 0.997
_diffrn_radiation_monochromator graphite
_diffrn_radiation_source 'fine-focus sealed tube'
_diffrn_radiation_type MoK\a
_diffrn_radiation_wavelength 0.71073
_diffrn_reflns_av_R_equivalents 0.0334
_diffrn_reflns_av_sigmaI/netI 0.0333
_diffrn_reflns_limit_h_max 24
_diffrn_reflns_limit_h_min -20
_diffrn_reflns_limit_k_max 14
_diffrn_reflns_limit_k_min -14
_diffrn_reflns_limit_l_max 28
_diffrn_reflns_limit_l_min -28
_diffrn_reflns_number 41315
_diffrn_reflns_theta_full 31.92
_diffrn_reflns_theta_max 31.92
_diffrn_reflns_theta_min 2.14
_exptl_absorpt_coefficient_mu 0.238
_exptl_absorpt_correction_T_max 0.9475
_exptl_absorpt_correction_T_min 0.9125
_exptl_crystal_density_diffrn 1.519
_exptl_crystal_density_method 'not measured'
_exptl_crystal_F_000 1464
_exptl_crystal_size_max 0.39
_exptl_crystal_size_mid 0.27
_exptl_crystal_size_min 0.23
_refine_diff_density_max 0.889
_refine_diff_density_min -0.641
_refine_diff_density_rms 0.084
_refine_ls_extinction_method none
_refine_ls_goodness_of_fit_ref 1.041
_refine_ls_hydrogen_treatment mixed
_refine_ls_matrix_type full
_refine_ls_number_parameters 419
_refine_ls_number_reflns 10750
_refine_ls_number_restraints 0
_refine_ls_restrained_S_all 1.041
_refine_ls_R_factor_all 0.0707
_refine_ls_R_factor_gt 0.0522
_refine_ls_shift/su_max 0.000
_refine_ls_shift/su_mean 0.000
_refine_ls_structure_factor_coef Fsqd
_refine_ls_weighting_details 'calc w=1/[\s^2^(Fo^2^)+(0.0714P)^2^+2.9781P] where P=(Fo^2^+2Fc^2^)/3'
_refine_ls_weighting_scheme calc
_refine_ls_wR_factor_gt 0.1309
_refine_ls_wR_factor_ref 0.1531
_reflns_number_gt 8517
_reflns_number_total 10750
_reflns_threshold_expression >2sigma(I)
_cod_data_source_file 13065_2012_593_MOESM5_ESM.cif
_cod_data_source_block ladipf6_0m
_cod_database_code 1547251

loop_
_symmetry_equiv_pos_as_xyz
'x, y, z'
'-x, y+1/2, -z+1/2'
'-x, -y, -z'
'x, -y-1/2, z-1/2'

loop_
_atom_site_label
_atom_site_type_symbol
_atom_site_fract_x
_atom_site_fract_y
_atom_site_fract_z
_atom_site_U_iso_or_equiv
_atom_site_adp_type
_atom_site_occupancy
_atom_site_symmetry_multiplicity
_atom_site_calc_flag
_atom_site_refinement_flags
_atom_site_disorder_assembly
_atom_site_disorder_group
P1 P 0.12685(3) 0.08747(5) 0.11555(2) 0.01650(9) Uani 1 1 d . . .
F1 F 0.06115(7) 0.12884(14) 0.16723(6) 0.0277(3) Uani 1 1 d . . .
F2 F 0.06933(9) 0.15315(15) 0.05089(6) 0.0382(3) Uani 1 1 d . . .
F3 F 0.19199(7) 0.04458(13) 0.06322(5) 0.0268(2) Uani 1 1 d . . .
F4 F 0.18252(8) 0.01573(18) 0.17881(6) 0.0410(4) Uani 1 1 d . . .
F5 F 0.07853(8) -0.05009(13) 0.09788(8) 0.0372(3) Uani 1 1 d . . .
F6 F 0.17371(9) 0.22299(15) 0.13176(9) 0.0488(4) Uani 1 1 d . . .
P2 P 0.37493(3) 0.67959(5) 0.41801(2) 0.02021(10) Uani 1 1 d . . .
F7 F 0.31513(10) 0.71878(18) 0.34962(8) 0.0496(4) Uani 1 1 d . . .
F8 F 0.30568(8) 0.58730(14) 0.44507(8) 0.0396(3) Uani 1 1 d . . .
F9 F 0.43484(9) 0.63884(19) 0.48685(8) 0.0542(5) Uani 1 1 d . . .
F10 F 0.44458(9) 0.7704(2) 0.39201(10) 0.0592(5) Uani 1 1 d . . .
F11 F 0.34022(13) 0.80233(15) 0.45768(9) 0.0545(4) Uani 1 1 d . . .
F12 F 0.40820(14) 0.55473(19) 0.37879(9) 0.0648(6) Uani 1 1 d . . .
N1 N 0.12035(8) 0.67727(14) 0.38614(7) 0.0147(2) Uani 1 1 d . . .
N2 N 0.10398(9) 0.46259(14) 0.36918(7) 0.0150(2) Uani 1 1 d . . .
N3 N 0.38139(9) 0.27258(15) 0.54404(7) 0.0172(3) Uani 1 1 d . . .
N4 N 0.37761(9) 0.36780(15) 0.64649(7) 0.0176(3) Uani 1 1 d . . .
C1 C 0.10846(10) 0.56080(17) 0.41625(8) 0.0156(3) Uani 1 1 d . . .
H1A H 0.1038 0.5491 0.4648 0.019 Uiso 1 1 calc R . .
C2 C 0.12311(10) 0.65474(17) 0.31444(8) 0.0151(3) Uani 1 1 d . . .
C3 C 0.13283(11) 0.74080(18) 0.25896(8) 0.0184(3) Uani 1 1 d . . .
H3A H 0.1388 0.8342 0.2657 0.022 Uiso 1 1 calc R . .
C4 C 0.13330(12) 0.68225(19) 0.19323(8) 0.0216(3) Uani 1 1 d . . .
H4A H 0.1400 0.7372 0.1540 0.026 Uiso 1 1 calc R . .
C5 C 0.12416(12) 0.5443(2) 0.18316(8) 0.0218(3) Uani 1 1 d . . .
H5A H 0.1248 0.5087 0.1373 0.026 Uiso 1 1 calc R . .
C6 C 0.11428(11) 0.45870(19) 0.23804(8) 0.0194(3) Uani 1 1 d . . .
H6A H 0.1084 0.3653 0.2314 0.023 Uiso 1 1 calc R . .
C7 C 0.11347(10) 0.51790(17) 0.30381(8) 0.0154(3) Uani 1 1 d . . .
C8 C 0.09381(10) 0.32062(17) 0.38320(8) 0.0167(3) Uani 1 1 d . . .
H8A H 0.0509 0.2833 0.3477 0.020 Uiso 1 1 calc R . .
H8B H 0.0750 0.3097 0.4301 0.020 Uiso 1 1 calc R . .
C9 C 0.17319(10) 0.24391(16) 0.38110(8) 0.0150(3) Uani 1 1 d . . .
C10 C 0.17614(11) 0.13425(17) 0.33701(8) 0.0171(3) Uani 1 1 d . . .
H10A H 0.1290 0.1102 0.3057 0.021 Uiso 1 1 calc R . .
C11 C 0.24795(11) 0.06004(17) 0.33882(8) 0.0187(3) Uani 1 1 d . . .
H11A H 0.2493 -0.0163 0.3097 0.022 Uiso 1 1 calc R . .
C12 C 0.31812(11) 0.09700(17) 0.38316(8) 0.0178(3) Uani 1 1 d . . .
H12A H 0.3670 0.0454 0.3847 0.021 Uiso 1 1 calc R . .
C13 C 0.31629(10) 0.20991(17) 0.42524(8) 0.0169(3) Uani 1 1 d . . .
C14 C 0.24378(11) 0.28193(17) 0.42492(8) 0.0173(3) Uani 1 1 d . . .
H14A H 0.2422 0.3574 0.4546 0.021 Uiso 1 1 calc R . .
C15 C 0.39376(11) 0.2548(2) 0.46994(8) 0.0203(3) Uani 1 1 d . . .
H15A H 0.4376 0.1880 0.4667 0.024 Uiso 1 1 calc R . .
H15B H 0.4124 0.3401 0.4513 0.024 Uiso 1 1 calc R . .
C16 C 0.36284(11) 0.17257(18) 0.59010(9) 0.0182(3) Uani 1 1 d . . .
C17 C 0.34812(12) 0.03713(19) 0.57967(10) 0.0246(4) Uani 1 1 d . . .
H17A H 0.3503 -0.0043 0.5353 0.030 Uiso 1 1 calc R . .
C18 C 0.33001(13) -0.0336(2) 0.63800(11) 0.0293(4) Uani 1 1 d . . .
H18A H 0.3193 -0.1263 0.6334 0.035 Uiso 1 1 calc R . .
C19 C 0.32699(12) 0.0273(2) 0.70367(11) 0.0283(4) Uani 1 1 d . . .
H19A H 0.3144 -0.0255 0.7421 0.034 Uiso 1 1 calc R . .
C20 C 0.34186(11) 0.1618(2) 0.71397(9) 0.0233(4) Uani 1 1 d . . .
H20A H 0.3395 0.2033 0.7583 0.028 Uiso 1 1 calc R . .
C21 C 0.36048(10) 0.23309(18) 0.65536(8) 0.0176(3) Uani 1 1 d . . .
C22 C 0.38990(10) 0.38632(18) 0.57963(8) 0.0178(3) Uani 1 1 d . . .
H22A H 0.4030 0.4695 0.5601 0.021 Uiso 1 1 calc R . .
C23 C 0.13072(11) 0.80919(17) 0.42122(8) 0.0171(3) Uani 1 1 d . . .
H23A H 0.1784 0.8550 0.4036 0.020 Uiso 1 1 calc R . .
C24 C 0.05459(12) 0.89422(19) 0.40163(10) 0.0238(4) Uani 1 1 d . . .
H24A H 0.0432 0.9001 0.3503 0.036 Uiso 1 1 calc R . .
H24B H 0.0640 0.9838 0.4213 0.036 Uiso 1 1 calc R . .
H24C H 0.0075 0.8536 0.4206 0.036 Uiso 1 1 calc R . .
C25 C 0.15003(13) 0.7931(2) 0.50041(9) 0.0243(4) Uani 1 1 d . . .
H25A H 0.1965 0.7318 0.5108 0.036 Uiso 1 1 calc R . .
H25B H 0.1018 0.7571 0.5196 0.036 Uiso 1 1 calc R . .
H25C H 0.1643 0.8800 0.5218 0.036 Uiso 1 1 calc R . .
C26 C 0.38390(11) 0.46900(19) 0.70329(9) 0.0220(3) Uani 1 1 d . . .
H26A H 0.3376 0.4533 0.7319 0.026 Uiso 1 1 calc R . .
C27 C 0.37435(17) 0.6080(2) 0.67314(12) 0.0355(5) Uani 1 1 d . . .
H27A H 0.3243 0.6126 0.6396 0.053 Uiso 1 1 calc R . .
H27B H 0.4221 0.6297 0.6490 0.053 Uiso 1 1 calc R . .
H27C H 0.3705 0.6720 0.7113 0.053 Uiso 1 1 calc R . .
C28 C 0.46405(13) 0.4497(3) 0.75129(10) 0.0321(5) Uani 1 1 d . . .
H28A H 0.4660 0.3593 0.7707 0.048 Uiso 1 1 calc R . .
H28B H 0.4671 0.5145 0.7898 0.048 Uiso 1 1 calc R . .
H28C H 0.5106 0.4631 0.7243 0.048 Uiso 1 1 calc R . .

loop_
_atom_site_aniso_label
_atom_site_aniso_U_11
_atom_site_aniso_U_22
_atom_site_aniso_U_33
_atom_site_aniso_U_23
_atom_site_aniso_U_13
_atom_site_aniso_U_12
P1 0.01555(19) 0.0206(2) 0.01297(16) -0.00380(14) 0.00028(13) -0.00130(16)
F1 0.0189(5) 0.0444(7) 0.0201(5) -0.0087(5) 0.0039(4) 0.0021(5)
F2 0.0428(8) 0.0495(8) 0.0218(5) 0.0080(5) 0.0024(5) 0.0224(7)
F3 0.0225(5) 0.0385(7) 0.0205(5) -0.0063(4) 0.0068(4) 0.0023(5)
F4 0.0264(6) 0.0757(11) 0.0200(5) 0.0080(6) -0.0008(4) 0.0162(7)
F5 0.0275(6) 0.0238(6) 0.0610(9) -0.0110(6) 0.0085(6) -0.0062(5)
F6 0.0406(8) 0.0357(8) 0.0744(11) -0.0283(7) 0.0248(7) -0.0221(7)
P2 0.0150(2) 0.0236(2) 0.02172(19) 0.00161(16) 0.00076(15) 0.00028(17)
F7 0.0381(8) 0.0618(10) 0.0433(8) 0.0130(7) -0.0176(6) 0.0002(7)
F8 0.0228(6) 0.0314(7) 0.0655(9) 0.0058(6) 0.0090(6) -0.0059(5)
F9 0.0376(8) 0.0710(11) 0.0479(8) 0.0368(8) -0.0203(6) -0.0223(8)
F10 0.0219(7) 0.0769(12) 0.0783(11) 0.0552(10) 0.0032(7) -0.0038(7)
F11 0.0857(13) 0.0264(8) 0.0549(9) -0.0119(6) 0.0233(9) -0.0024(8)
F12 0.0959(15) 0.0501(10) 0.0559(10) 0.0014(8) 0.0395(10) 0.0332(10)
N1 0.0148(6) 0.0166(6) 0.0121(5) 0.0016(4) -0.0002(4) 0.0000(5)
N2 0.0150(6) 0.0158(6) 0.0138(5) 0.0027(5) 0.0007(4) -0.0004(5)
N3 0.0160(6) 0.0181(7) 0.0162(6) -0.0004(5) -0.0030(5) -0.0002(5)
N4 0.0167(6) 0.0183(7) 0.0175(6) -0.0004(5) 0.0006(5) -0.0026(5)
C1 0.0146(7) 0.0185(8) 0.0136(6) 0.0029(5) 0.0006(5) 0.0005(6)
C2 0.0140(7) 0.0192(8) 0.0117(6) 0.0013(5) -0.0005(5) 0.0006(6)
C3 0.0208(8) 0.0190(8) 0.0148(6) 0.0035(5) -0.0002(5) -0.0022(6)
C4 0.0259(9) 0.0251(9) 0.0137(6) 0.0041(6) 0.0014(6) -0.0043(7)
C5 0.0258(9) 0.0267(9) 0.0124(6) -0.0002(6) 0.0005(6) -0.0012(7)
C6 0.0216(8) 0.0205(8) 0.0156(6) -0.0007(6) -0.0004(5) -0.0011(6)
C7 0.0144(7) 0.0181(8) 0.0130(6) 0.0023(5) -0.0011(5) 0.0007(6)
C8 0.0155(7) 0.0160(7) 0.0185(6) 0.0033(5) 0.0012(5) -0.0006(6)
C9 0.0173(7) 0.0139(7) 0.0133(6) 0.0024(5) 0.0004(5) -0.0012(6)
C10 0.0209(8) 0.0166(7) 0.0134(6) -0.0001(5) 0.0006(5) -0.0038(6)
C11 0.0245(8) 0.0160(8) 0.0159(6) -0.0021(5) 0.0038(6) -0.0017(6)
C12 0.0201(8) 0.0170(8) 0.0167(6) -0.0002(5) 0.0038(5) 0.0014(6)
C13 0.0171(7) 0.0181(8) 0.0150(6) -0.0001(5) -0.0004(5) 0.0000(6)
C14 0.0206(8) 0.0153(7) 0.0153(6) -0.0023(5) -0.0007(5) -0.0013(6)
C15 0.0169(7) 0.0276(9) 0.0159(6) -0.0025(6) -0.0001(5) 0.0010(7)
C16 0.0164(7) 0.0174(8) 0.0197(7) 0.0017(6) -0.0029(5) 0.0005(6)
C17 0.0247(9) 0.0179(8) 0.0294(8) -0.0013(7) -0.0045(7) 0.0025(7)
C18 0.0276(10) 0.0192(9) 0.0388(10) 0.0067(7) -0.0057(8) -0.0017(7)
C19 0.0240(9) 0.0284(10) 0.0307(9) 0.0125(7) -0.0041(7) -0.0010(8)
C20 0.0190(8) 0.0285(10) 0.0211(7) 0.0052(6) -0.0024(6) -0.0013(7)
C21 0.0135(7) 0.0176(8) 0.0207(7) 0.0020(6) -0.0023(5) -0.0006(6)
C22 0.0153(7) 0.0189(8) 0.0185(7) 0.0008(6) -0.0004(5) -0.0015(6)
C23 0.0200(8) 0.0155(7) 0.0156(6) -0.0008(5) 0.0015(5) -0.0019(6)
C24 0.0227(9) 0.0176(8) 0.0312(9) 0.0019(6) 0.0030(7) 0.0008(7)
C25 0.0336(10) 0.0244(9) 0.0146(7) -0.0021(6) 0.0018(6) -0.0036(8)
C26 0.0217(8) 0.0241(9) 0.0205(7) -0.0058(6) 0.0031(6) -0.0020(7)
C27 0.0510(14) 0.0214(10) 0.0344(10) -0.0067(8) 0.0060(9) -0.0066(9)
C28 0.0226(9) 0.0489(13) 0.0239(8) -0.0117(8) -0.0013(7) -0.0047(9)

loop_
_atom_type_symbol
_atom_type_description
_atom_type_scat_dispersion_real
_atom_type_scat_dispersion_imag
_atom_type_scat_source
C C 0.0033 0.0016 'International Tables Vol C Tables 4.2.6.8 and 6.1.1.4'
H H 0.0000 0.0000 'International Tables Vol C Tables 4.2.6.8 and 6.1.1.4'
N N 0.0061 0.0033 'International Tables Vol C Tables 4.2.6.8 and 6.1.1.4'
F F 0.0171 0.0103 'International Tables Vol C Tables 4.2.6.8 and 6.1.1.4'
P P 0.1023 0.0942 'International Tables Vol C Tables 4.2.6.8 and 6.1.1.4'

loop_
_geom_angle_atom_site_label_1
_geom_angle_atom_site_label_2
_geom_angle_atom_site_label_3
_geom_angle
_geom_angle_site_symmetry_1
_geom_angle_site_symmetry_3
F6 P1 F4 91.14(10) . .
F6 P1 F1 90.08(7) . .
F4 P1 F1 90.73(7) . .
F6 P1 F2 91.37(10) . .
F4 P1 F2 177.45(9) . .
F1 P1 F2 89.70(7) . .
F6 P1 F5 179.17(10) . .
F4 P1 F5 89.65(9) . .
F1 P1 F5 90.16(7) . .
F2 P1 F5 87.83(8) . .
F6 P1 F3 90.60(7) . .
F4 P1 F3 89.49(7) . .
F1 P1 F3 179.28(7) . .
F2 P1 F3 90.05(7) . .
F5 P1 F3 89.15(7) . .
F10 P2 F7 89.65(9) . .
F10 P2 F11 90.93(11) . .
F7 P2 F11 88.95(10) . .
F10 P2 F12 90.27(11) . .
F7 P2 F12 91.03(10) . .
F11 P2 F12 178.80(11) . .
F10 P2 F8 179.19(8) . .
F7 P2 F8 91.15(9) . .
F11 P2 F8 89.21(9) . .
F12 P2 F8 89.59(10) . .
F10 P2 F9 90.73(8) . .
F7 P2 F9 179.51(10) . .
F11 P2 F9 91.34(11) . .
F12 P2 F9 88.67(11) . .
F8 P2 F9 88.46(8) . .
C1 N1 C2 107.92(14) . .
C1 N1 C23 127.11(13) . .
C2 N1 C23 124.97(13) . .
C1 N2 C7 108.04(14) . .
C1 N2 C8 126.51(13) . .
C7 N2 C8 125.42(14) . .
C22 N3 C16 108.17(14) . .
C22 N3 C15 125.60(15) . .
C16 N3 C15 126.16(15) . .
C22 N4 C21 107.93(14) . .
C22 N4 C26 127.15(15) . .
C21 N4 C26 124.88(14) . .
N1 C1 N2 110.91(13) . .
N1 C1 H1A 124.5 . .
N2 C1 H1A 124.5 . .
C3 C2 C7 121.38(14) . .
C3 C2 N1 131.98(16) . .
C7 C2 N1 106.64(14) . .
C4 C3 C2 116.22(16) . .
C4 C3 H3A 121.9 . .
C2 C3 H3A 121.9 . .
C3 C4 C5 121.98(16) . .
C3 C4 H4A 119.0 . .
C5 C4 H4A 119.0 . .
C6 C5 C4 121.94(15) . .
C6 C5 H5A 119.0 . .
C4 C5 H5A 119.0 . .
C5 C6 C7 115.90(16) . .
C5 C6 H6A 122.0 . .
C7 C6 H6A 122.0 . .
C6 C7 C2 122.58(15) . .
C6 C7 N2 130.93(16) . .
C2 C7 N2 106.49(13) . .
N2 C8 C9 111.92(13) . .
N2 C8 H8A 109.2 . .
C9 C8 H8A 109.2 . .
N2 C8 H8B 109.2 . .
C9 C8 H8B 109.2 . .
H8A C8 H8B 107.9 . .
C10 C9 C14 119.60(15) . .
C10 C9 C8 120.70(14) . .
C14 C9 C8 119.70(15) . .
C11 C10 C9 120.01(15) . .
C11 C10 H10A 120.0 . .
C9 C10 H10A 120.0 . .
C10 C11 C12 120.37(15) . .
C10 C11 H11A 119.8 . .
C12 C11 H11A 119.8 . .
C13 C12 C11 119.69(16) . .
C13 C12 H12A 120.2 . .
C11 C12 H12A 120.2 . .
C14 C13 C12 119.91(15) . .
C14 C13 C15 120.39(15) . .
C12 C13 C15 119.70(16) . .
C13 C14 C9 120.34(15) . .
C13 C14 H14A 119.8 . .
C9 C14 H14A 119.8 . .
N3 C15 C13 112.32(14) . .
N3 C15 H15A 109.1 . .
C13 C15 H15A 109.1 . .
N3 C15 H15B 109.1 . .
C13 C15 H15B 109.1 . .
H15A C15 H15B 107.9 . .
C17 C16 N3 131.33(16) . .
C17 C16 C21 122.11(17) . .
N3 C16 C21 106.55(15) . .
C18 C17 C16 115.80(18) . .
C18 C17 H17A 122.1 . .
C16 C17 H17A 122.1 . .
C17 C18 C19 122.21(19) . .
C17 C18 H18A 118.9 . .
C19 C18 H18A 118.9 . .
C20 C19 C18 121.91(18) . .
C20 C19 H19A 119.0 . .
C18 C19 H19A 119.0 . .
C19 C20 C21 115.97(18) . .
C19 C20 H20A 122.0 . .
C21 C20 H20A 122.0 . .
C16 C21 C20 122.00(17) . .
C16 C21 N4 106.59(14) . .
C20 C21 N4 131.40(16) . .
N3 C22 N4 110.75(15) . .
N3 C22 H22A 124.6 . .
N4 C22 H22A 124.6 . .
N1 C23 C25 110.80(14) . .
N1 C23 C24 110.08(14) . .
C25 C23 C24 111.84(15) . .
N1 C23 H23A 108.0 . .
C25 C23 H23A 108.0 . .
C24 C23 H23A 108.0 . .
C23 C24 H24A 109.5 . .
C23 C24 H24B 109.5 . .
H24A C24 H24B 109.5 . .
C23 C24 H24C 109.5 . .
H24A C24 H24C 109.5 . .
H24B C24 H24C 109.5 . .
C23 C25 H25A 109.5 . .
C23 C25 H25B 109.5 . .
H25A C25 H25B 109.5 . .
C23 C25 H25C 109.5 . .
H25A C25 H25C 109.5 . .
H25B C25 H25C 109.5 . .
N4 C26 C27 110.96(15) . .
N4 C26 C28 109.57(16) . .
C27 C26 C28 112.97(18) . .
N4 C26 H26A 107.7 . .
C27 C26 H26A 107.7 . .
C28 C26 H26A 107.7 . .
C26 C27 H27A 109.5 . .
C26 C27 H27B 109.5 . .
H27A C27 H27B 109.5 . .
C26 C27 H27C 109.5 . .
H27A C27 H27C 109.5 . .
H27B C27 H27C 109.5 . .
C26 C28 H28A 109.5 . .
C26 C28 H28B 109.5 . .
H28A C28 H28B 109.5 . .
C26 C28 H28C 109.5 . .
H28A C28 H28C 109.5 . .
H28B C28 H28C 109.5 . .

loop_
_geom_bond_atom_site_label_1
_geom_bond_atom_site_label_2
_geom_bond_distance
_geom_bond_site_symmetry_2
P1 F6 1.5745(14) .
P1 F4 1.5974(13) .
P1 F1 1.6013(12) .
P1 F2 1.6047(12) .
P1 F5 1.6072(13) .
P1 F3 1.6074(12) .
P2 F10 1.5860(15) .
P2 F7 1.5876(14) .
P2 F11 1.5881(16) .
P2 F12 1.5907(17) .
P2 F8 1.5979(14) .
P2 F9 1.5990(13) .
N1 C1 1.328(2) .
N1 C2 1.3977(19) .
N1 C23 1.485(2) .
N2 C1 1.332(2) .
N2 C7 1.3952(19) .
N2 C8 1.463(2) .
N3 C22 1.329(2) .
N3 C16 1.394(2) .
N3 C15 1.468(2) .
N4 C22 1.333(2) .
N4 C21 1.396(2) .
N4 C26 1.483(2) .
C1 H1A 0.9500 .
C2 C3 1.393(2) .
C2 C7 1.395(2) .
C3 C4 1.390(2) .
C3 H3A 0.9500 .
C4 C5 1.404(3) .
C4 H4A 0.9500 .
C5 C6 1.382(2) .
C5 H5A 0.9500 .
C6 C7 1.394(2) .
C6 H6A 0.9500 .
C8 C9 1.515(2) .
C8 H8A 0.9900 .
C8 H8B 0.9900 .
C9 C10 1.392(2) .
C9 C14 1.397(2) .
C10 C11 1.389(3) .
C10 H10A 0.9500 .
C11 C12 1.394(2) .
C11 H11A 0.9500 .
C12 C13 1.393(2) .
C12 H12A 0.9500 .
C13 C14 1.389(2) .
C13 C15 1.511(2) .
C14 H14A 0.9500 .
C15 H15A 0.9900 .
C15 H15B 0.9900 .
C16 C17 1.391(3) .
C16 C21 1.394(2) .
C17 C18 1.385(3) .
C17 H17A 0.9500 .
C18 C19 1.404(3) .
C18 H18A 0.9500 .
C19 C20 1.382(3) .
C19 H19A 0.9500 .
C20 C21 1.395(2) .
C20 H20A 0.9500 .
C22 H22A 0.9500 .
C23 C25 1.520(2) .
C23 C24 1.520(3) .
C23 H23A 1.0000 .
C24 H24A 0.9800 .
C24 H24B 0.9800 .
C24 H24C 0.9800 .
C25 H25A 0.9800 .
C25 H25B 0.9800 .
C25 H25C 0.9800 .
C26 C27 1.511(3) .
C26 C28 1.521(3) .
C26 H26A 1.0000 .
C27 H27A 0.9800 .
C27 H27B 0.9800 .
C27 H27C 0.9800 .
C28 H28A 0.9800 .
C28 H28B 0.9800 .
C28 H28C 0.9800 .

loop_
_geom_torsion_atom_site_label_1
_geom_torsion_atom_site_label_2
_geom_torsion_atom_site_label_3
_geom_torsion_atom_site_label_4
_geom_torsion
_geom_torsion_site_symmetry_1
_geom_torsion_site_symmetry_2
_geom_torsion_site_symmetry_3
_geom_torsion_site_symmetry_4
C2 N1 C1 N2 0.60(19) . . . .
C23 N1 C1 N2 -178.30(15) . . . .
C7 N2 C1 N1 -0.04(19) . . . .
C8 N2 C1 N1 177.98(15) . . . .
C1 N1 C2 C3 178.90(18) . . . .
C23 N1 C2 C3 -2.2(3) . . . .
C1 N1 C2 C7 -0.91(18) . . . .
C23 N1 C2 C7 178.02(15) . . . .
C7 C2 C3 C4 -0.7(2) . . . .
N1 C2 C3 C4 179.48(17) . . . .
C2 C3 C4 C5 0.3(3) . . . .
C3 C4 C5 C6 -0.1(3) . . . .
C4 C5 C6 C7 0.4(3) . . . .
C5 C6 C7 C2 -0.9(3) . . . .
C5 C6 C7 N2 179.21(17) . . . .
C3 C2 C7 C6 1.1(3) . . . .
N1 C2 C7 C6 -179.08(15) . . . .
C3 C2 C7 N2 -178.97(15) . . . .
N1 C2 C7 N2 0.86(17) . . . .
C1 N2 C7 C6 179.41(17) . . . .
C8 N2 C7 C6 1.4(3) . . . .
C1 N2 C7 C2 -0.52(18) . . . .
C8 N2 C7 C2 -178.58(15) . . . .
C1 N2 C8 C9 -105.11(18) . . . .
C7 N2 C8 C9 72.59(19) . . . .
N2 C8 C9 C10 -124.82(16) . . . .
N2 C8 C9 C14 56.49(19) . . . .
C14 C9 C10 C11 2.6(2) . . . .
C8 C9 C10 C11 -176.04(15) . . . .
C9 C10 C11 C12 -1.9(2) . . . .
C10 C11 C12 C13 -0.7(2) . . . .
C11 C12 C13 C14 2.6(2) . . . .
C11 C12 C13 C15 -176.24(15) . . . .
C12 C13 C14 C9 -1.8(2) . . . .
C15 C13 C14 C9 177.00(15) . . . .
C10 C9 C14 C13 -0.8(2) . . . .
C8 C9 C14 C13 177.89(15) . . . .
C22 N3 C15 C13 -118.17(18) . . . .
C16 N3 C15 C13 65.3(2) . . . .
C14 C13 C15 N3 54.1(2) . . . .
C12 C13 C15 N3 -127.10(17) . . . .
C22 N3 C16 C17 179.99(19) . . . .
C15 N3 C16 C17 -3.0(3) . . . .
C22 N3 C16 C21 0.18(19) . . . .
C15 N3 C16 C21 177.23(15) . . . .
N3 C16 C17 C18 -179.06(18) . . . .
C21 C16 C17 C18 0.7(3) . . . .
C16 C17 C18 C19 -0.2(3) . . . .
C17 C18 C19 C20 0.1(3) . . . .
C18 C19 C20 C21 -0.4(3) . . . .
C17 C16 C21 C20 -1.1(3) . . . .
N3 C16 C21 C20 178.76(15) . . . .
C17 C16 C21 N4 -179.77(16) . . . .
N3 C16 C21 N4 0.06(18) . . . .
C19 C20 C21 C16 0.8(3) . . . .
C19 C20 C21 N4 179.18(18) . . . .
C22 N4 C21 C16 -0.28(19) . . . .
C26 N4 C21 C16 -178.07(15) . . . .
C22 N4 C21 C20 -178.81(18) . . . .
C26 N4 C21 C20 3.4(3) . . . .
C16 N3 C22 N4 -0.37(19) . . . .
C15 N3 C22 N4 -177.44(15) . . . .
C21 N4 C22 N3 0.41(19) . . . .
C26 N4 C22 N3 178.13(16) . . . .
C1 N1 C23 C25 15.9(2) . . . .
C2 N1 C23 C25 -162.84(16) . . . .
C1 N1 C23 C24 -108.35(18) . . . .
C2 N1 C23 C24 72.9(2) . . . .
C22 N4 C26 C27 21.8(3) . . . .
C21 N4 C26 C27 -160.86(18) . . . .
C22 N4 C26 C28 -103.6(2) . . . .
C21 N4 C26 C28 73.7(2) . . . .
